data_1529449
loop_
_publ_author_name
'Messaoud, Mohamed Yacine Ameur'
'Bentabed-Ababsa, Ghenia'
'Hedidi, Madani'
'Derdour, A\"icha'
'Chevallier, Floris'
'Halauko, Yury S.'
'Ivashkevich, Oleg A.'
'Matulis, Vadim E.'
'Picot, Laurent'
'Thi\'ery, Val\'erie'
'Roisnel, Thierry'
'Dorcet, Vincent'
'Mongin, Florence'

_publ_section_title
;
 Deproto-metallation of N-arylated pyrroles and indoles using a mixed
 lithium-zinc base and regioselectivity-computed CH acidity relationship.
;
_journal_name_full 'Beilstein journal of organic chemistry'
_journal_page_first 1475
_journal_page_last 1485
_journal_paper_doi 10.3762/bjoc.11.160
_journal_volume 11
_journal_year 2015
_chemical_compound_source 'synthesis as described'
_chemical_formula_moiety 'C14 H10 Br1 N1'
_chemical_formula_sum 'C14 H10 Br N'
_chemical_formula_weight 272.14
_chemical_name_systematic
;
 ?
;
_space_group_IT_number 14
_symmetry_cell_setting monoclinic
_symmetry_Int_Tables_number 14
_symmetry_space_group_name_Hall '-P 2yn'
_symmetry_space_group_name_H-M 'P 1 21/n 1'
_atom_sites_solution_hydrogens geom
_atom_sites_solution_primary direct
_atom_sites_solution_secondary difmap
_audit_conform_dict_location ftp://ftp.iucr.org/pub/cif_core.dic
_audit_conform_dict_name cif_core.dic
_audit_conform_dict_version 2.3
_audit_creation_date 2011-11-04T11:00:48-00:00
_audit_creation_method 'WinGX routine CIF_UPDATE'
_cell_angle_alpha 90
_cell_angle_beta 93.934(4)
_cell_angle_gamma 90
_cell_formula_units_Z 8
_cell_length_a 9.7442(7)
_cell_length_b 13.1654(12)
_cell_length_c 17.8252(17)
_cell_measurement_reflns_used 1511
_cell_measurement_temperature 150(2)
_cell_measurement_theta_max 23.11
_cell_measurement_theta_min 3.3
_cell_measurement_wavelength 0.71073
_cell_volume 2281.3(3)
_computing_cell_refinement 'Bruker APEX2 (Bruker, 2006)'
_computing_data_collection 'Bruker APEX2 (Bruker, 2006)'
_computing_data_reduction 'Bruker APEX2 (Bruker, 2006)'
_computing_molecular_graphics 'Ortep-3 for Windows (Farrugia, 1997)'
_computing_publication_material
;
           WinGX publication routines (Farrugia, 1999),
           CRYSCAL (T. Roisnel, local program)
;
_computing_structure_refinement 'SHELXL-97 (Sheldrick, 1997)'
_computing_structure_solution 'SIR97 (Altomare et al., 1999)'
_diffrn_ambient_temperature 150(2)
_diffrn_detector 'CCD plate'
_diffrn_measured_fraction_theta_full 0.996
_diffrn_measured_fraction_theta_max 0.996
_diffrn_measurement_device_type 'APEXII, Bruker-AXS'
_diffrn_measurement_method 'CCD rotation images, thin slices'
_diffrn_radiation_monochromator graphite
_diffrn_radiation_probe x-ray
_diffrn_radiation_type MoK\a
_diffrn_radiation_wavelength 0.71073
_diffrn_reflns_av_R_equivalents 0.0505
_diffrn_reflns_av_unetI/netI 0.0551
_diffrn_reflns_limit_h_max 10
_diffrn_reflns_limit_h_min -12
_diffrn_reflns_limit_k_max 17
_diffrn_reflns_limit_k_min -17
_diffrn_reflns_limit_l_max 23
_diffrn_reflns_limit_l_min -20
_diffrn_reflns_number 17943
_diffrn_reflns_theta_full 27.51
_diffrn_reflns_theta_max 27.51
_diffrn_reflns_theta_min 3.09
_exptl_absorpt_coefficient_mu 3.572
_exptl_absorpt_correction_T_max 0.675
_exptl_absorpt_correction_T_min 0.529
_exptl_absorpt_correction_type multi-scan
_exptl_absorpt_process_details
;
  [Sheldrick, G.M. (2002). SADABS Bruker AXS Inc., Madison, Wisconsin, USA]
;
_exptl_crystal_colour colourless
_exptl_crystal_density_diffrn 1.585
_exptl_crystal_density_method 'not measured'
_exptl_crystal_description prism
_exptl_crystal_F_000 1088
_exptl_crystal_size_max 0.27
_exptl_crystal_size_mid 0.22
_exptl_crystal_size_min 0.11
_refine_diff_density_max 4.222
_refine_diff_density_min -1.519
_refine_diff_density_rms 0.137
_refine_ls_extinction_method none
_refine_ls_goodness_of_fit_ref 1.102
_refine_ls_hydrogen_treatment constr
_refine_ls_matrix_type full
_refine_ls_number_parameters 289
_refine_ls_number_reflns 5231
_refine_ls_number_restraints 0
_refine_ls_restrained_S_all 1.102
_refine_ls_R_factor_all 0.1171
_refine_ls_R_factor_gt 0.0822
_refine_ls_shift/su_max 0.027
_refine_ls_shift/su_mean 0.003
_refine_ls_structure_factor_coef Fsqd
_refine_ls_weighting_details 'calc w=1/[\s^2^(Fo^2^)+(0.0842P)^2^+14.6186P] where P=(Fo^2^+2Fc^2^)/3'
_refine_ls_weighting_scheme calc
_refine_ls_wR_factor_gt 0.2092
_refine_ls_wR_factor_ref 0.2264
_reflns_number_gt 3568
_reflns_number_total 5231
_reflns_threshold_expression >2sigma(I)
_cod_data_source_file 1860-5397-11-160-S2.cif
_cod_data_source_block 2e
_cod_depositor_comments
;Adding full bibliography for 1529449--1529453.cif.

 Adding full bibliography for 1529449--1529453.cif.
;
_cod_original_sg_symbol_H-M 'P 21/n'
_cod_original_formula_sum 'C14 H10 Br1 N1'
_cod_database_code 1529449

loop_
_symmetry_equiv_pos_as_xyz
'x, y, z'
'-x+1/2, y+1/2, -z+1/2'
'-x, -y, -z'
'x-1/2, -y-1/2, z-1/2'

loop_
_atom_site_label
_atom_site_type_symbol
_atom_site_fract_x
_atom_site_fract_y
_atom_site_fract_z
_atom_site_U_iso_or_equiv
_atom_site_adp_type
_atom_site_occupancy
_atom_site_symmetry_multiplicity
_atom_site_calc_flag
_atom_site_refinement_flags
Br1 Br -0.06945(9) 0.93329(6) 0.12345(5) 0.0503(3) Uani 1 1 d .
C1 C -0.1071(7) 0.7919(5) 0.1320(4) 0.0348(15) Uani 1 1 d .
C2 C 0.0001(7) 0.7256(6) 0.1511(4) 0.0359(15) Uani 1 1 d .
H2 H 0.0913 0.7504 0.1601 0.043 Uiso 1 1 calc R
C3 C -0.0269(7) 0.6233(6) 0.1570(4) 0.0333(15) Uani 1 1 d .
H3 H 0.0458 0.5772 0.1701 0.04 Uiso 1 1 calc R
C4 C -0.1602(6) 0.5875(5) 0.1440(3) 0.0285(13) Uani 1 1 d .
C5 C -0.2676(7) 0.6556(6) 0.1256(4) 0.0347(15) Uani 1 1 d .
H5 H -0.3589 0.6311 0.1165 0.042 Uiso 1 1 calc R
C6 C -0.2413(8) 0.7583(6) 0.1207(4) 0.0421(17) Uani 1 1 d .
H6 H -0.3141 0.8051 0.1098 0.05 Uiso 1 1 calc R
N7 N -0.1898(6) 0.4828(5) 0.1502(3) 0.0324(12) Uani 1 1 d .
C8 C -0.3029(7) 0.4436(6) 0.1854(4) 0.0424(18) Uani 1 1 d .
H8 H -0.3662 0.4828 0.2114 0.051 Uiso 1 1 calc R
C9 C -0.3080(8) 0.3422(6) 0.1766(4) 0.0433(18) Uani 1 1 d .
H9 H -0.3746 0.298 0.1955 0.052 Uiso 1 1 calc R
C10 C -0.1964(7) 0.3127(6) 0.1342(4) 0.0370(16) Uani 1 1 d .
C11 C -0.1517(9) 0.2187(6) 0.1045(5) 0.0468(19) Uani 1 1 d .
H11 H -0.1998 0.1577 0.1137 0.056 Uiso 1 1 calc R
C12 C -0.0405(8) 0.2170(6) 0.0632(5) 0.0459(18) Uani 1 1 d .
H12 H -0.0101 0.1543 0.0438 0.055 Uiso 1 1 calc R
C13 C 0.0305(8) 0.3066(6) 0.0484(4) 0.0394(17) Uani 1 1 d .
H13 H 0.1083 0.3035 0.0192 0.047 Uiso 1 1 calc R
C14 C -0.0103(7) 0.3997(6) 0.0757(4) 0.0357(15) Uani 1 1 d .
H14 H 0.0373 0.4605 0.0651 0.043 Uiso 1 1 calc R
C15 C -0.1233(7) 0.4008(5) 0.1189(3) 0.0292(14) Uani 1 1 d .
Br2 Br 0.06772(10) 0.67962(6) 0.43636(6) 0.0576(3) Uani 1 1 d .
C21 C 0.0841(7) 0.5436(5) 0.4017(4) 0.0318(14) Uani 1 1 d .
C22 C 0.1791(7) 0.4811(5) 0.4395(4) 0.0324(14) Uani 1 1 d .
H22 H 0.2326 0.5047 0.4826 0.039 Uiso 1 1 calc R
C23 C 0.1945(8) 0.3832(6) 0.4130(4) 0.0388(16) Uani 1 1 d .
H23 H 0.2596 0.3387 0.4379 0.047 Uiso 1 1 calc R
C24 C 0.1144(7) 0.3497(5) 0.3497(4) 0.0336(15) Uani 1 1 d .
C25 C 0.0180(7) 0.4134(6) 0.3148(4) 0.0366(16) Uani 1 1 d .
H25 H -0.0386 0.3898 0.2729 0.044 Uiso 1 1 calc R
C26 C 0.0032(7) 0.5109(6) 0.3405(4) 0.0398(17) Uani 1 1 d .
H26 H -0.0625 0.5553 0.316 0.048 Uiso 1 1 calc R
N27 N 0.1307(6) 0.2511(4) 0.3197(3) 0.0353(13) Uani 1 1 d .
C28 C 0.1336(8) 0.2275(7) 0.2431(4) 0.0446(18) Uani 1 1 d .
H28 H 0.1245 0.2757 0.2034 0.053 Uiso 1 1 calc R
C29 C 0.1510(8) 0.1275(7) 0.2337(5) 0.049(2) Uani 1 1 d .
H29 H 0.1589 0.0931 0.1873 0.059 Uiso 1 1 calc R
C30 C 0.1554(7) 0.0824(6) 0.3065(5) 0.0462(19) Uani 1 1 d .
C31 C 0.1667(8) -0.0203(6) 0.3325(6) 0.052(2) Uani 1 1 d .
H31 H 0.1759 -0.0749 0.2984 0.062 Uiso 1 1 calc R
C32 C 0.1637(9) -0.0372(7) 0.4082(6) 0.060(3) Uani 1 1 d .
H32 H 0.17 -0.1049 0.4266 0.071 Uiso 1 1 calc R
C33 C 0.1513(8) 0.0449(6) 0.4606(5) 0.051(2) Uani 1 1 d .
H33 H 0.1496 0.0301 0.5127 0.061 Uiso 1 1 calc R
C34 C 0.1419(8) 0.1434(6) 0.4373(5) 0.0459(19) Uani 1 1 d .
H34 H 0.1339 0.198 0.4717 0.055 Uiso 1 1 calc R
C35 C 0.1448(6) 0.1597(5) 0.3586(4) 0.0329(15) Uani 1 1 d .

loop_
_atom_site_aniso_label
_atom_site_aniso_U_11
_atom_site_aniso_U_22
_atom_site_aniso_U_33
_atom_site_aniso_U_23
_atom_site_aniso_U_13
_atom_site_aniso_U_12
Br1 0.0563(5) 0.0370(4) 0.0581(5) -0.0047(4) 0.0071(4) 0.0049(3)
C1 0.040(4) 0.037(4) 0.028(3) -0.008(3) 0.003(3) 0.004(3)
C2 0.026(3) 0.046(4) 0.036(4) -0.002(3) 0.000(3) 0.001(3)
C3 0.026(3) 0.043(4) 0.030(4) 0.003(3) 0.001(3) 0.003(3)
C4 0.025(3) 0.044(4) 0.017(3) -0.001(3) 0.001(2) 0.004(3)
C5 0.025(3) 0.046(4) 0.033(4) -0.011(3) -0.002(3) 0.004(3)
C6 0.037(4) 0.044(4) 0.045(4) -0.006(3) 0.001(3) 0.014(3)
N7 0.026(3) 0.042(3) 0.029(3) 0.001(2) 0.004(2) 0.000(2)
C8 0.029(4) 0.061(5) 0.038(4) 0.002(4) 0.008(3) -0.004(3)
C9 0.033(4) 0.057(5) 0.041(4) 0.003(4) 0.006(3) -0.013(3)
C10 0.033(4) 0.047(4) 0.031(4) 0.000(3) -0.003(3) -0.006(3)
C11 0.050(5) 0.046(4) 0.044(4) 0.004(4) -0.003(4) -0.004(4)
C12 0.050(5) 0.042(4) 0.045(4) -0.009(3) -0.003(4) 0.004(4)
C13 0.037(4) 0.051(4) 0.031(4) 0.001(3) 0.005(3) 0.008(3)
C14 0.034(4) 0.046(4) 0.026(3) 0.008(3) -0.004(3) 0.005(3)
C15 0.028(3) 0.041(4) 0.019(3) 0.003(3) -0.002(2) 0.000(3)
Br2 0.0626(6) 0.0318(4) 0.0789(7) -0.0095(4) 0.0071(5) 0.0040(4)
C21 0.038(4) 0.023(3) 0.035(4) 0.000(3) 0.009(3) 0.000(3)
C22 0.035(4) 0.037(4) 0.025(3) -0.004(3) -0.004(3) -0.002(3)
C23 0.038(4) 0.037(4) 0.040(4) 0.005(3) -0.008(3) 0.005(3)
C24 0.037(4) 0.028(3) 0.036(4) -0.004(3) 0.006(3) -0.004(3)
C25 0.033(4) 0.044(4) 0.031(4) -0.002(3) -0.007(3) -0.001(3)
C26 0.035(4) 0.047(4) 0.038(4) 0.009(3) 0.002(3) 0.003(3)
N27 0.043(3) 0.032(3) 0.031(3) 0.000(2) 0.000(2) 0.003(3)
C28 0.044(4) 0.058(5) 0.031(4) -0.014(3) -0.001(3) 0.000(4)
C29 0.042(4) 0.056(5) 0.049(5) -0.010(4) 0.003(4) -0.005(4)
C30 0.028(4) 0.036(4) 0.074(6) -0.011(4) -0.001(4) -0.004(3)
C31 0.034(4) 0.030(4) 0.090(7) -0.006(4) -0.013(4) 0.000(3)
C32 0.043(5) 0.036(4) 0.097(8) 0.008(5) -0.013(5) 0.000(4)
C33 0.036(4) 0.048(5) 0.068(6) 0.018(4) -0.006(4) -0.003(3)
C34 0.032(4) 0.045(4) 0.059(5) 0.018(4) -0.007(3) 0.002(3)
C35 0.020(3) 0.032(3) 0.046(4) 0.002(3) -0.002(3) 0.000(3)

loop_
_atom_type_symbol
_atom_type_description
_atom_type_scat_dispersion_real
_atom_type_scat_dispersion_imag
_atom_type_scat_source
C C 0.0033 0.0016 'International Tables Vol C Tables 4.2.6.8 and 6.1.1.4'
H H 0 0 'International Tables Vol C Tables 4.2.6.8 and 6.1.1.4'
N N 0.0061 0.0033 'International Tables Vol C Tables 4.2.6.8 and 6.1.1.4'
Br Br -0.2901 2.4595 'International Tables Vol C Tables 4.2.6.8 and 6.1.1.4'

loop_
_geom_angle_atom_site_label_1
_geom_angle_atom_site_label_2
_geom_angle_atom_site_label_3
_geom_angle
C6 C1 C2 121.6(7)
C6 C1 Br1 119.1(5)
C2 C1 Br1 119.2(6)
C3 C2 C1 119.3(7)
C3 C2 H2 120.4
C1 C2 H2 120.4
C2 C3 C4 120.1(6)
C2 C3 H3 119.9
C4 C3 H3 119.9
C3 C4 C5 119.9(7)
C3 C4 N7 120.8(6)
C5 C4 N7 119.3(6)
C6 C5 C4 120.2(7)
C6 C5 H5 119.9
C4 C5 H5 119.9
C5 C6 C1 118.9(7)
C5 C6 H6 120.6
C1 C6 H6 120.6
C15 N7 C8 107.2(6)
C15 N7 C4 128.3(5)
C8 N7 C4 124.3(6)
C9 C8 N7 109.7(7)
C9 C8 H8 125.2
N7 C8 H8 125.2
C8 C9 C10 108.0(7)
C8 C9 H9 126
C10 C9 H9 126
C15 C10 C9 107.2(7)
C15 C10 C11 118.4(7)
C9 C10 C11 134.4(7)
C12 C11 C10 119.6(8)
C12 C11 H11 120.2
C10 C11 H11 120.2
C11 C12 C13 120.9(8)
C11 C12 H12 119.6
C13 C12 H12 119.6
C14 C13 C12 121.4(7)
C14 C13 H13 119.3
C12 C13 H13 119.3
C15 C14 C13 117.5(7)
C15 C14 H14 121.3
C13 C14 H14 121.3
C14 C15 N7 129.7(6)
C14 C15 C10 122.3(7)
N7 C15 C10 107.9(6)
C26 C21 C22 122.2(6)
C26 C21 Br2 119.8(5)
C22 C21 Br2 118.0(5)
C21 C22 C23 118.2(6)
C21 C22 H22 120.9
C23 C22 H22 120.9
C22 C23 C24 120.1(6)
C22 C23 H23 120
C24 C23 H23 120
C25 C24 C23 119.9(6)
C25 C24 N27 118.6(6)
C23 C24 N27 121.5(6)
C26 C25 C24 120.2(7)
C26 C25 H25 119.9
C24 C25 H25 119.9
C21 C26 C25 119.4(7)
C21 C26 H26 120.3
C25 C26 H26 120.3
C35 N27 C28 106.6(6)
C35 N27 C24 127.9(6)
C28 N27 C24 125.5(6)
C29 C28 N27 110.5(8)
C29 C28 H28 124.7
N27 C28 H28 124.7
C28 C29 C30 106.9(7)
C28 C29 H29 126.5
C30 C29 H29 126.5
C35 C30 C29 107.8(7)
C35 C30 C31 119.0(8)
C29 C30 C31 133.3(8)
C32 C31 C30 117.8(8)
C32 C31 H31 121.1
C30 C31 H31 121.1
C31 C32 C33 121.7(8)
C31 C32 H32 119.1
C33 C32 H32 119.1
C34 C33 C32 121.6(9)
C34 C33 H33 119.2
C32 C33 H33 119.2
C33 C34 C35 116.0(8)
C33 C34 H34 122
C35 C34 H34 122
C30 C35 N27 108.1(7)
C30 C35 C34 123.9(7)
N27 C35 C34 127.9(7)

loop_
_geom_bond_atom_site_label_1
_geom_bond_atom_site_label_2
_geom_bond_distance
Br1 C1 1.906(7)
C1 C6 1.381(11)
C1 C2 1.387(10)
C2 C3 1.378(10)
C2 H2 0.95
C3 C4 1.386(9)
C3 H3 0.95
C4 C5 1.400(9)
C4 N7 1.414(9)
C5 C6 1.379(11)
C5 H5 0.95
C6 H6 0.95
N7 C15 1.395(9)
N7 C8 1.403(9)
C8 C9 1.345(11)
C8 H8 0.95
C9 C10 1.421(11)
C9 H9 0.95
C10 C15 1.397(10)
C10 C11 1.425(11)
C11 C12 1.352(12)
C11 H11 0.95
C12 C13 1.401(11)
C12 H12 0.95
C13 C14 1.387(10)
C13 H13 0.95
C14 C15 1.387(10)
C14 H14 0.95
Br2 C21 1.905(6)
C21 C26 1.371(10)
C21 C22 1.379(10)
C22 C23 1.385(10)
C22 H22 0.95
C23 C24 1.400(10)
C23 H23 0.95
C24 C25 1.375(10)
C24 N27 1.417(9)
C25 C26 1.374(10)
C25 H25 0.95
C26 H26 0.95
N27 C35 1.391(9)
N27 C28 1.402(9)
C28 C29 1.339(12)
C28 H28 0.95
C29 C30 1.426(12)
C29 H29 0.95
C30 C35 1.386(10)
C30 C31 1.431(11)
C31 C32 1.369(14)
C31 H31 0.95
C32 C33 1.439(13)
C32 H32 0.95
C33 C34 1.363(11)
C33 H33 0.95
C34 C35 1.423(11)
C34 H34 0.95

loop_
_geom_torsion_atom_site_label_1
_geom_torsion_atom_site_label_2
_geom_torsion_atom_site_label_3
_geom_torsion_atom_site_label_4
_geom_torsion
C6 C1 C2 C3 1.9(11)
Br1 C1 C2 C3 -179.8(5)
C1 C2 C3 C4 0.0(10)
C2 C3 C4 C5 -0.8(10)
C2 C3 C4 N7 -179.7(6)
C3 C4 C5 C6 -0.2(10)
N7 C4 C5 C6 178.7(6)
C4 C5 C6 C1 1.9(11)
C2 C1 C6 C5 -2.8(11)
Br1 C1 C6 C5 178.8(5)
C3 C4 N7 C15 -48.9(9)
C5 C4 N7 C15 132.2(7)
C3 C4 N7 C8 136.7(7)
C5 C4 N7 C8 -42.2(9)
C15 N7 C8 C9 -0.2(8)
C4 N7 C8 C9 175.2(6)
N7 C8 C9 C10 -0.4(9)
C8 C9 C10 C15 0.8(9)
C8 C9 C10 C11 -176.6(8)
C15 C10 C11 C12 0.4(11)
C9 C10 C11 C12 177.6(8)
C10 C11 C12 C13 -0.7(12)
C11 C12 C13 C14 0.1(12)
C12 C13 C14 C15 0.8(10)
C13 C14 C15 N7 -176.7(6)
C13 C14 C15 C10 -1.1(10)
C8 N7 C15 C14 176.9(7)
C4 N7 C15 C14 1.7(11)
C8 N7 C15 C10 0.7(7)
C4 N7 C15 C10 -174.5(6)
C9 C10 C15 C14 -177.4(6)
C11 C10 C15 C14 0.5(10)
C9 C10 C15 N7 -0.9(7)
C11 C10 C15 N7 177.0(6)
C26 C21 C22 C23 1.6(11)
Br2 C21 C22 C23 -177.9(5)
C21 C22 C23 C24 -0.3(11)
C22 C23 C24 C25 -1.6(11)
C22 C23 C24 N27 177.9(6)
C23 C24 C25 C26 2.2(11)
N27 C24 C25 C26 -177.3(6)
C22 C21 C26 C25 -1.0(11)
Br2 C21 C26 C25 178.5(5)
C24 C25 C26 C21 -0.9(11)
C25 C24 N27 C35 -136.1(7)
C23 C24 N27 C35 44.4(10)
C25 C24 N27 C28 42.8(10)
C23 C24 N27 C28 -136.7(8)
C35 N27 C28 C29 -1.1(8)
C24 N27 C28 C29 179.8(7)
N27 C28 C29 C30 1.9(9)
C28 C29 C30 C35 -2.0(9)
C28 C29 C30 C31 177.4(8)
C35 C30 C31 C32 1.3(11)
C29 C30 C31 C32 -178.1(8)
C30 C31 C32 C33 -0.7(12)
C31 C32 C33 C34 0.0(13)
C32 C33 C34 C35 0.1(11)
C29 C30 C35 N27 1.4(8)
C31 C30 C35 N27 -178.1(6)
C29 C30 C35 C34 178.3(7)
C31 C30 C35 C34 -1.2(11)
C28 N27 C35 C30 -0.2(7)
C24 N27 C35 C30 178.9(7)
C28 N27 C35 C34 -177.0(7)
C24 N27 C35 C34 2.1(11)
C33 C34 C35 C30 0.5(11)
C33 C34 C35 N27 176.8(7)
